data_1506922
loop_
_publ_author_name
'Nowak, Ireneusz'
'Cannon, John F.'
'Robins, Morris J.'

_publ_section_title
;
 Synthesis and properties of gem-(difluorocyclopropyl)amine derivatives of
 bicyclo[n.1.0]alkanes.
;
_journal_issue 25
_journal_name_full 'Organic letters'
_journal_page_first 4767
_journal_page_last 4770
_journal_paper_doi 10.1021/ol047943b
_journal_volume 6
_journal_year 2004
_chemical_absolute_configuration ad
_chemical_formula_moiety 'C15 H18 F2 N O, Cl'
_chemical_formula_sum 'C15 H18 Cl F2 N O'
_chemical_formula_weight 301.75
_chemical_name_systematic '2,3-benzo-7,7-difluoro-1-(morpholin-4-yl)bicyclo[4.1.0]heptane hydrochloride'
_space_group_IT_number 5
_symmetry_cell_setting monoclinic
_symmetry_space_group_name_Hall 'C 2y'
_symmetry_space_group_name_H-M 'C 1 2 1'
_atom_sites_solution_hydrogens geom
_atom_sites_solution_primary direct
_atom_sites_solution_secondary difmap
_audit_creation_method SHELXL-97
_cell_angle_alpha 90.00
_cell_angle_beta 116.602(5)
_cell_angle_gamma 90.00
_cell_formula_units_Z 4
_cell_length_a 14.7787(8)
_cell_length_b 11.8125(10)
_cell_length_c 8.9824(5)
_cell_measurement_reflns_used 57
_cell_measurement_temperature 296(2)
_cell_measurement_theta_max 13.26
_cell_measurement_theta_min 4.90
_cell_volume 1402.09(17)
_computing_cell_refinement 'Bruker XSCANS'
_computing_data_collection 'Bruker XSCANS'
_computing_data_reduction 'Bruker SHELXTL'
_computing_molecular_graphics 'Bruker SHELXTL'
_computing_publication_material 'Bruker SHELXTL'
_computing_structure_refinement 'SHELXL-97 (Sheldrick, 1997)'
_computing_structure_solution 'SHELXS-97 (Sheldrick, 1990)'
_diffrn_ambient_temperature 296(2)
_diffrn_measured_fraction_theta_full 0.997
_diffrn_measured_fraction_theta_max 0.997
_diffrn_measurement_device_type 'Bruker P4'
_diffrn_measurement_method '2Theta/Omega scans'
_diffrn_radiation_monochromator graphite
_diffrn_radiation_source 'fine-focus sealed tube'
_diffrn_radiation_type MoKalpha
_diffrn_radiation_wavelength 0.71073
_diffrn_reflns_av_R_equivalents 0.0146
_diffrn_reflns_av_sigmaI/netI 0.0281
_diffrn_reflns_limit_h_max 1
_diffrn_reflns_limit_h_min -19
_diffrn_reflns_limit_k_max 1
_diffrn_reflns_limit_k_min -15
_diffrn_reflns_limit_l_max 11
_diffrn_reflns_limit_l_min -10
_diffrn_reflns_number 2057
_diffrn_reflns_theta_full 27.48
_diffrn_reflns_theta_max 27.48
_diffrn_reflns_theta_min 2.31
_diffrn_standards_decay_% 0
_diffrn_standards_interval_count 97
_diffrn_standards_number 3
_exptl_absorpt_coefficient_mu 0.290
_exptl_absorpt_correction_type none
_exptl_crystal_colour COLORLESS
_exptl_crystal_density_diffrn 1.430
_exptl_crystal_density_meas 0
_exptl_crystal_density_method 'not measured'
_exptl_crystal_description BLOCK
_exptl_crystal_F_000 632
_exptl_crystal_size_max 0.48
_exptl_crystal_size_mid 0.40
_exptl_crystal_size_min 0.38
_refine_diff_density_max 0.190
_refine_diff_density_min -0.166
_refine_diff_density_rms 0.034
_refine_ls_abs_structure_details 'Flack H D (1983), Acta Cryst. A39, 876-881'
_refine_ls_abs_structure_Flack 0.06(6)
_refine_ls_extinction_method none
_refine_ls_goodness_of_fit_ref 1.066
_refine_ls_hydrogen_treatment mixed
_refine_ls_matrix_type full
_refine_ls_number_parameters 253
_refine_ls_number_reflns 1849
_refine_ls_number_restraints 1
_refine_ls_restrained_S_all 1.066
_refine_ls_R_factor_all 0.0318
_refine_ls_R_factor_gt 0.0293
_refine_ls_shift/su_max 0.000
_refine_ls_shift/su_mean 0.000
_refine_ls_structure_factor_coef Fsqd
_refine_ls_weighting_details 'calc w=1/[\s^2^(Fo^2^)+(0.0445P)^2^+0.1413P] where P=(Fo^2^+2Fc^2^)/3'
_refine_ls_weighting_scheme calc
_refine_ls_wR_factor_gt 0.0757
_refine_ls_wR_factor_ref 0.0776
_reflns_number_gt 1740
_reflns_number_total 1849
_reflns_threshold_expression >2sigma(I)
_cod_data_source_file ol047943bsi20041015_023928.cif
_cod_data_source_block xl325a
_cod_depositor_comments
;
The following automatic conversions were performed:

'_symmetry_cell_setting' value 'Monoclinic' changed to 'monoclinic'
according to /home/saulius/struct/CIF-dictionaries/cif_core.dic
dictionary named 'cif_core.dic' version 2.4.1 from 2010-06-29.

Automatic conversion script
Id: cif_fix_values 1715 2011-07-08 13:25:40Z adriana 
;
_cod_original_cell_volume 1402.09(16)
_cod_original_sg_symbol_H-M C2
_cod_database_code 1506922

loop_
_symmetry_equiv_pos_as_xyz
'x, y, z'
'-x, y, -z'
'x+1/2, y+1/2, z'
'-x+1/2, y+1/2, -z'

loop_
_atom_site_label
_atom_site_type_symbol
_atom_site_fract_x
_atom_site_fract_y
_atom_site_fract_z
_atom_site_U_iso_or_equiv
_atom_site_adp_type
_atom_site_occupancy
_atom_site_symmetry_multiplicity
_atom_site_calc_flag
C1 C 0.14819(17) 0.2115(2) 0.6509(3) 0.0420(5) Uani 1 1 d
H1 H 0.2412(17) 0.029(2) 0.627(3) 0.029(6) Uiso 1 1 d
C2 C 0.11442(15) 0.1138(2) 0.7155(3) 0.0379(5) Uani 1 1 d
H2 H 0.097(2) 0.051(3) 0.642(3) 0.037(6) Uiso 1 1 d
C3 C 0.07136(17) 0.1244(3) 0.8399(3) 0.0472(6) Uani 1 1 d
H3A H 0.055(2) 0.202(3) 0.853(4) 0.049(8) Uiso 1 1 d
H3B H 0.011(2) 0.080(3) 0.803(4) 0.063(9) Uiso 1 1 d
C4 C 0.1485(2) 0.0796(3) 1.0081(3) 0.0489(6) Uani 1 1 d
H4A H 0.126(2) 0.081(3) 1.097(4) 0.059(9) Uiso 1 1 d
H4B H 0.162(2) 0.004(3) 1.002(3) 0.042(7) Uiso 1 1 d
C5 C 0.24477(17) 0.1479(2) 1.0701(3) 0.0404(5) Uani 1 1 d
C6 C 0.2960(2) 0.1807(3) 1.2366(3) 0.0560(7) Uani 1 1 d
H6 H 0.273(3) 0.159(4) 1.313(5) 0.077(11) Uiso 1 1 d
C7 C 0.3786(2) 0.2508(3) 1.2880(3) 0.0639(9) Uani 1 1 d
H7 H 0.414(3) 0.266(4) 1.408(5) 0.087(12) Uiso 1 1 d
C8 C 0.4118(2) 0.2912(3) 1.1772(4) 0.0638(9) Uani 1 1 d
H8 H 0.465(3) 0.339(3) 1.212(4) 0.062(9) Uiso 1 1 d
C9 C 0.36176(18) 0.2597(2) 1.0097(4) 0.0467(6) Uani 1 1 d
H9 H 0.386(2) 0.283(3) 0.936(3) 0.040(7) Uiso 1 1 d
C10 C 0.28055(14) 0.18449(18) 0.9575(3) 0.0337(4) Uani 1 1 d
C11 C 0.22819(14) 0.14164(18) 0.7823(2) 0.0306(4) Uani 1 1 d
C12 C 0.32445(15) -0.03692(18) 0.8504(2) 0.0339(4) Uani 1 1 d
H12A H 0.2622(18) -0.074(3) 0.852(3) 0.037(6) Uiso 1 1 d
H12B H 0.370(2) -0.003(3) 0.958(4) 0.047(7) Uiso 1 1 d
C13 C 0.38216(18) -0.1186(2) 0.7953(3) 0.0434(5) Uani 1 1 d
H13A H 0.340(2) -0.150(2) 0.694(3) 0.038(6) Uiso 1 1 d
H13B H 0.406(2) -0.176(3) 0.874(4) 0.056(8) Uiso 1 1 d
C14 C 0.42601(19) 0.0217(3) 0.6588(3) 0.0487(6) Uani 1 1 d
H14A H 0.378(2) -0.015(3) 0.544(4) 0.045(7) Uiso 1 1 d
H14B H 0.4831(19) 0.060(3) 0.647(3) 0.041(7) Uiso 1 1 d
C15 C 0.37263(17) 0.1121(2) 0.7091(3) 0.0395(4) Uani 1 1 d
H15A H 0.421(2) 0.143(3) 0.824(4) 0.053(8) Uiso 1 1 d
H15B H 0.348(3) 0.173(4) 0.638(5) 0.068(10) Uiso 1 1 d
F1 F 0.13700(13) 0.20797(17) 0.49461(18) 0.0603(4) Uani 1 1 d
F2 F 0.13427(14) 0.31780(14) 0.6889(2) 0.0619(4) Uani 1 1 d
N1 N 0.28600(11) 0.06042(14) 0.73035(18) 0.0287(3) Uani 1 1 d
O1 O 0.46403(11) -0.0649(2) 0.7829(2) 0.0506(4) Uani 1 1 d
Cl1 Cl 0.15490(4) -0.06563(5) 0.41064(6) 0.04792(16) Uani 1 1 d

loop_
_atom_site_aniso_label
_atom_site_aniso_U_11
_atom_site_aniso_U_22
_atom_site_aniso_U_33
_atom_site_aniso_U_23
_atom_site_aniso_U_13
_atom_site_aniso_U_12
C1 0.0416(11) 0.0411(12) 0.0395(11) 0.0061(9) 0.0149(9) 0.0076(10)
C2 0.0259(8) 0.0459(13) 0.0362(10) -0.0039(10) 0.0088(8) -0.0020(9)
C3 0.0340(10) 0.0601(17) 0.0512(12) -0.0053(12) 0.0224(9) -0.0048(11)
C4 0.0570(13) 0.0545(16) 0.0461(12) -0.0004(12) 0.0328(12) -0.0040(13)
C5 0.0418(10) 0.0426(11) 0.0336(9) -0.0021(9) 0.0140(8) 0.0096(9)
C6 0.0557(14) 0.0695(18) 0.0340(11) -0.0048(12) 0.0123(10) 0.0228(14)
C7 0.0514(15) 0.074(2) 0.0420(14) -0.0246(14) -0.0007(12) 0.0232(15)
C8 0.0330(11) 0.0520(16) 0.0791(19) -0.0354(15) 0.0009(12) 0.0048(11)
C9 0.0344(11) 0.0360(11) 0.0644(15) -0.0162(11) 0.0174(11) -0.0020(9)
C10 0.0292(8) 0.0306(9) 0.0361(9) -0.0069(8) 0.0099(7) 0.0015(8)
C11 0.0271(8) 0.0322(9) 0.0310(8) -0.0008(8) 0.0116(7) -0.0026(7)
C12 0.0331(9) 0.0345(10) 0.0321(9) 0.0026(7) 0.0127(7) 0.0029(8)
C13 0.0409(11) 0.0418(12) 0.0447(11) -0.0015(11) 0.0167(10) 0.0081(10)
C14 0.0425(11) 0.0592(15) 0.0541(13) -0.0112(12) 0.0302(10) -0.0060(11)
C15 0.0392(10) 0.0433(12) 0.0423(10) -0.0028(10) 0.0239(9) -0.0086(9)
F1 0.0648(9) 0.0698(10) 0.0389(7) 0.0190(7) 0.0166(6) 0.0079(8)
F2 0.0656(10) 0.0438(8) 0.0756(11) 0.0114(8) 0.0309(8) 0.0186(8)
N1 0.0268(7) 0.0315(8) 0.0259(7) -0.0023(6) 0.0102(6) -0.0028(6)
O1 0.0340(7) 0.0620(10) 0.0548(8) -0.0062(10) 0.0190(6) 0.0057(9)
Cl1 0.0444(3) 0.0530(3) 0.0337(2) -0.0066(3) 0.00612(18) -0.0092(3)

loop_
_atom_type_symbol
_atom_type_description
_atom_type_scat_dispersion_real
_atom_type_scat_dispersion_imag
_atom_type_scat_source
C C 0.0033 0.0016 'International Tables Vol C Tables 4.2.6.8 and 6.1.1.4'
H H 0.0000 0.0000 'International Tables Vol C Tables 4.2.6.8 and 6.1.1.4'
N N 0.0061 0.0033 'International Tables Vol C Tables 4.2.6.8 and 6.1.1.4'
O O 0.0106 0.0060 'International Tables Vol C Tables 4.2.6.8 and 6.1.1.4'
F F 0.0171 0.0103 'International Tables Vol C Tables 4.2.6.8 and 6.1.1.4'
Cl Cl 0.1484 0.1585 'International Tables Vol C Tables 4.2.6.8 and 6.1.1.4'

loop_
_geom_angle_atom_site_label_1
_geom_angle_atom_site_label_2
_geom_angle_atom_site_label_3
_geom_angle
F1 C1 F2 109.6(2)
F1 C1 C2 118.9(2)
F2 C1 C2 121.0(2)
F1 C1 C11 119.6(2)
F2 C1 C11 118.3(2)
C2 C1 C11 62.83(14)
C1 C2 C3 123.5(2)
C1 C2 C11 59.07(14)
C3 C2 C11 115.98(18)
C1 C2 H2 112.0(16)
C3 C2 H2 120.1(16)
C11 C2 H2 110.5(16)
C2 C3 C4 109.11(19)
C2 C3 H3A 112.6(17)
C4 C3 H3A 109.0(18)
C2 C3 H3B 109(2)
C4 C3 H3B 109(2)
H3A C3 H3B 108(3)
C5 C4 C3 110.1(2)
C5 C4 H4A 106.9(19)
C3 C4 H4A 115.0(19)
C5 C4 H4B 110.3(18)
C3 C4 H4B 111.2(18)
H4A C4 H4B 103(3)
C6 C5 C10 119.2(2)
C6 C5 C4 120.9(2)
C10 C5 C4 119.78(19)
C7 C6 C5 120.1(3)
C7 C6 H6 119(2)
C5 C6 H6 121(3)
C6 C7 C8 121.1(2)
C6 C7 H7 116(3)
C8 C7 H7 123(3)
C7 C8 C9 119.9(3)
C7 C8 H8 120(2)
C9 C8 H8 120(2)
C10 C9 C8 119.5(3)
C10 C9 H9 120.1(18)
C8 C9 H9 120.2(18)
C9 C10 C5 120.0(2)
C9 C10 C11 122.0(2)
C5 C10 C11 117.99(18)
C1 C11 N1 118.07(17)
C1 C11 C10 119.90(19)
N1 C11 C10 116.59(16)
C1 C11 C2 58.11(14)
N1 C11 C2 114.68(17)
C10 C11 C2 116.10(18)
N1 C12 C13 109.92(18)
N1 C12 H12A 106.5(16)
C13 C12 H12A 112.0(17)
N1 C12 H12B 105.2(18)
C13 C12 H12B 110.1(17)
H12A C12 H12B 113(2)
O1 C13 C12 111.6(2)
O1 C13 H13A 108.6(16)
C12 C13 H13A 110.6(17)
O1 C13 H13B 110(2)
C12 C13 H13B 107(2)
H13A C13 H13B 109(3)
O1 C14 C15 110.39(19)
O1 C14 H14A 109.0(17)
C15 C14 H14A 111.8(15)
O1 C14 H14B 110.4(16)
C15 C14 H14B 106.9(17)
H14A C14 H14B 108(2)
N1 C15 C14 109.78(19)
N1 C15 H15A 105.5(16)
C14 C15 H15A 109.5(18)
N1 C15 H15B 109(2)
C14 C15 H15B 116(2)
H15A C15 H15B 107(3)
C11 N1 C12 110.66(15)
C11 N1 C15 114.67(16)
C12 N1 C15 109.37(16)
C11 N1 H1 108.2(14)
C12 N1 H1 106.2(16)
C15 N1 H1 107.4(14)
C13 O1 C14 109.33(17)

loop_
_geom_bond_atom_site_label_1
_geom_bond_atom_site_label_2
_geom_bond_distance
C1 F1 1.339(3)
C1 F2 1.341(3)
C1 C2 1.476(3)
C1 C11 1.491(3)
C2 C3 1.519(3)
C2 C11 1.546(3)
C2 H2 0.95(3)
C3 C4 1.523(4)
C3 H3A 0.96(4)
C3 H3B 0.95(4)
C4 C5 1.509(4)
C4 H4A 0.99(3)
C4 H4B 0.92(3)
C5 C6 1.395(3)
C5 C10 1.403(3)
C6 C7 1.372(5)
C6 H6 0.93(4)
C7 C8 1.376(5)
C7 H7 0.98(4)
C8 C9 1.397(4)
C8 H8 0.90(4)
C9 C10 1.395(3)
C9 H9 0.92(3)
C10 C11 1.497(3)
C11 N1 1.492(3)
C12 N1 1.503(3)
C12 C13 1.510(3)
C12 H12A 1.02(3)
C12 H12B 0.98(3)
C13 O1 1.414(3)
C13 H13A 0.92(3)
C13 H13B 0.92(4)
C14 O1 1.430(4)
C14 C15 1.512(4)
C14 H14A 1.05(3)
C14 H14B 1.00(3)
C15 N1 1.506(2)
C15 H15A 1.02(3)
C15 H15B 0.92(4)
N1 H1 0.94(2)

loop_
_geom_hbond_atom_site_label_D
_geom_hbond_atom_site_label_H
_geom_hbond_atom_site_label_A
_geom_hbond_distance_DH
_geom_hbond_distance_HA
_geom_hbond_distance_DA
_geom_hbond_angle_DHA
N1 H1 Cl1 0.94(2) 2.11(2) 3.0389(16) 171(2)

loop_
_cod_related_entry_id
_cod_related_entry_database
_cod_related_entry_code
1 ChemSpider 21200155
